data_7057154
loop_
_publ_author_name
'Montis, Riccardo'
'Arca, Massimiliano'
'Aragoni, M. Carla'
'Blake, Alexander J.'
'Castellano, Carlo'
'Demartin, Francesco'
'Isaia, Francesco'
'Lippolis, Vito'
'Pintus, Anna'
'Lenard\~ao, Eder J.'
'Perin, Gelson'
'O'Connor, Alice E.'
'Thurow, Samuel'

_publ_section_title
;
 Structural diversity in the products formed by the reactions of
 2-arylselanyl pyridine derivatives and dihalogens
;
_journal_issue 13
_journal_name_full 'New Journal of Chemistry'
_journal_page_first 10592
_journal_paper_doi 10.1039/C8NJ00495A
_journal_volume 42
_journal_year 2018
_chemical_formula_sum 'C17 H13 Cl4 N Se2'
_chemical_formula_weight 531.00
_space_group_crystal_system triclinic
_space_group_IT_number 2
_space_group_name_Hall '-P 1'
_space_group_name_H-M_alt 'P -1'
_symmetry_space_group_name_Hall '-P 1'
_symmetry_space_group_name_H-M 'P -1'
_atom_sites_solution_hydrogens geom
_audit_creation_method SHELXL-2017/1
_audit_update_record
;
2018-03-06 deposited with the CCDC.
2018-03-12 downloaded from the CCDC.
;
_cell_angle_alpha 100.160(10)
_cell_angle_beta 103.820(10)
_cell_angle_gamma 99.470(10)
_cell_formula_units_Z 2
_cell_length_a 7.4933(4)
_cell_length_b 8.9402(4)
_cell_length_c 15.2924(7)
_cell_measurement_reflns_used 6615
_cell_measurement_temperature 294(2)
_cell_measurement_theta_max 31.69
_cell_measurement_theta_min 2.37
_cell_volume 956.04(11)
_computing_data_reduction 'BRUKER AXS SAINT software'
_computing_structure_refinement 'SHELXL-2017/1 (Sheldrick, 2017)'
_computing_structure_solution SIR92
_diffrn_ambient_temperature 294(2)
_diffrn_measured_fraction_theta_full 0.996
_diffrn_measured_fraction_theta_max 0.894
_diffrn_measurement_device_type 'APEX II CCD diffractometer'
_diffrn_measurement_method 'omega scan'
_diffrn_radiation_type MoK\a
_diffrn_radiation_wavelength 0.71073
_diffrn_reflns_av_R_equivalents 0.0226
_diffrn_reflns_av_unetI/netI 0.0291
_diffrn_reflns_Laue_measured_fraction_full 0.996
_diffrn_reflns_Laue_measured_fraction_max 0.894
_diffrn_reflns_limit_h_max 11
_diffrn_reflns_limit_h_min -10
_diffrn_reflns_limit_k_max 12
_diffrn_reflns_limit_k_min -13
_diffrn_reflns_limit_l_max 22
_diffrn_reflns_limit_l_min -21
_diffrn_reflns_number 10162
_diffrn_reflns_point_group_measured_fraction_full 0.996
_diffrn_reflns_point_group_measured_fraction_max 0.894
_diffrn_reflns_theta_full 25.000
_diffrn_reflns_theta_max 31.695
_diffrn_reflns_theta_min 2.370
_exptl_absorpt_coefficient_mu 4.426
_exptl_absorpt_correction_type empirical
_exptl_absorpt_process_details SADABS
_exptl_crystal_colour yellow
_exptl_crystal_density_diffrn 1.845
_exptl_crystal_description platelet
_exptl_crystal_F_000 516
_exptl_crystal_size_max 0.20
_exptl_crystal_size_mid 0.06
_exptl_crystal_size_min 0.01
_exptl_transmission_factor_max 1.000
_exptl_transmission_factor_min 0.705
_refine_diff_density_max 0.587
_refine_diff_density_min -0.595
_refine_diff_density_rms 0.075
_refine_ls_extinction_method none
_refine_ls_goodness_of_fit_ref 1.017
_refine_ls_hydrogen_treatment constr
_refine_ls_matrix_type full
_refine_ls_number_parameters 217
_refine_ls_number_reflns 5783
_refine_ls_number_restraints 0
_refine_ls_restrained_S_all 1.017
_refine_ls_R_factor_all 0.0333
_refine_ls_R_factor_gt 0.0260
_refine_ls_shift/su_max 0.003
_refine_ls_shift/su_mean 0.000
_refine_ls_structure_factor_coef Fsqd
_refine_ls_weighting_details 'w=1/[\s^2^(Fo^2^)+(0.0402P)^2^] where P=(Fo^2^+2Fc^2^)/3'
_refine_ls_weighting_scheme calc
_refine_ls_wR_factor_gt 0.0669
_refine_ls_wR_factor_ref 0.0689
_reflns_Friedel_coverage 0.000
_reflns_number_gt 4843
_reflns_number_total 5783
_reflns_threshold_expression 'I > 2\s(I)'
_cod_data_source_file c8nj00495a2.cif
_cod_data_source_block L42Cl2
_cod_depositor_comments 'Adding full bibliography for 7057153--7057162.cif.'
_cod_original_cell_volume 956.04(10)
_cod_database_code 7057154
_shelx_shelxl_version_number 2017/1
_shelx_space_group_comment
;
The symmetry employed for this shelxl refinement is uniquely defined
by the following loop, which should always be used as a source of
symmetry information in preference to the above space-group names.
They are only intended as comments.
;
_exptl_absorpt_special_details
;
SADABS Area-Detector Absorption Correction Program, 
Bruker AXS Inc., Madison, Wisconsin, USA, 2000
Rint for all data  0.077 with corrections  0.023
;

loop_
_space_group_symop_operation_xyz
'x, y, z'
'-x, -y, -z'

loop_
_atom_site_label
_atom_site_type_symbol
_atom_site_fract_x
_atom_site_fract_y
_atom_site_fract_z
_atom_site_U_iso_or_equiv
_atom_site_adp_type
_atom_site_occupancy
_atom_site_site_symmetry_order
_atom_site_calc_flag
_atom_site_refinement_flags_posn
_atom_site_refinement_flags_adp
C1 C 0.4379(3) 0.3812(2) 0.18497(13) 0.0327(4) Uani 1 1 d . .
C2 C 0.3545(3) 0.3763(3) 0.09277(15) 0.0479(5) Uani 1 1 d . .
H2 H 0.412119 0.441111 0.061496 0.058 Uiso 1 1 calc R U
C3 C 0.1861(4) 0.2748(4) 0.04867(18) 0.0617(7) Uani 1 1 d . .
H3 H 0.129823 0.268818 -0.013389 0.074 Uiso 1 1 calc R U
C4 C 0.0986(4) 0.1803(3) 0.0963(2) 0.0586(7) Uani 1 1 d . .
H4 H -0.016619 0.112494 0.066152 0.070 Uiso 1 1 calc R U
C5 C 0.1823(3) 0.1868(3) 0.18839(18) 0.0469(5) Uani 1 1 d . .
H5 H 0.124238 0.122353 0.219735 0.056 Uiso 1 1 calc R U
C6 C 0.3523(3) 0.2892(2) 0.23364(15) 0.0379(4) Uani 1 1 d . .
H6 H 0.408211 0.296161 0.295865 0.045 Uiso 1 1 calc R U
C7 C 0.8351(2) 0.43095(19) 0.31685(12) 0.0267(3) Uani 1 1 d . .
C8 C 1.0210(3) 0.5057(2) 0.35724(14) 0.0349(4) Uani 1 1 d . .
H8 H 1.069746 0.601554 0.346927 0.042 Uiso 1 1 calc R U
C9 C 1.1313(3) 0.4317(2) 0.41362(15) 0.0365(4) Uani 1 1 d . .
H9 H 1.256926 0.478026 0.443170 0.044 Uiso 1 1 calc R U
C10 C 1.0529(2) 0.2870(2) 0.42597(14) 0.0313(4) Uani 1 1 d . .
H10 H 1.123393 0.234252 0.463635 0.038 Uiso 1 1 calc R U
C11 C 0.8669(2) 0.22605(18) 0.37986(12) 0.0253(3) Uani 1 1 d . .
C12 C 0.5675(2) -0.05273(19) 0.27746(13) 0.0298(4) Uani 1 1 d . .
C13 C 0.3885(3) -0.1297(2) 0.27311(17) 0.0424(5) Uani 1 1 d . .
H13 H 0.349192 -0.130636 0.326317 0.051 Uiso 1 1 calc R U
C14 C 0.2699(4) -0.2055(3) 0.1866(2) 0.0594(7) Uani 1 1 d . .
H14 H 0.149057 -0.259096 0.181390 0.071 Uiso 1 1 calc R U
C15 C 0.3290(4) -0.2018(3) 0.1094(2) 0.0683(9) Uani 1 1 d . .
H15 H 0.248209 -0.253891 0.051920 0.082 Uiso 1 1 calc R U
C16 C 0.5056(5) -0.1227(4) 0.11512(18) 0.0660(8) Uani 1 1 d . .
H16 H 0.542767 -0.119335 0.061515 0.079 Uiso 1 1 calc R U
C17 C 0.6295(3) -0.0474(3) 0.20056(15) 0.0466(5) Uani 1 1 d . .
H17 H 0.750660 0.005049 0.205416 0.056 Uiso 1 1 calc R U
N N 0.7568(2) 0.29432(16) 0.32610(10) 0.0275(3) Uani 1 1 d . .
Cl11 Cl 0.80569(9) 0.47208(8) 0.12209(4) 0.05597(15) Uani 1 1 d . .
Cl12 Cl 0.56497(7) 0.60957(6) 0.37753(3) 0.03825(11) Uani 1 1 d . .
Cl21 Cl 0.98222(7) -0.09361(6) 0.36117(4) 0.04362(12) Uani 1 1 d . .
Cl22 Cl 0.52842(7) 0.16779(6) 0.45248(4) 0.04133(11) Uani 1 1 d . .
Se1 Se 0.66746(2) 0.53970(2) 0.24465(2) 0.02909(6) Uani 1 1 d . .
Se2 Se 0.73649(2) 0.03199(2) 0.40066(2) 0.02609(5) Uani 1 1 d . .

loop_
_atom_site_aniso_label
_atom_site_aniso_U_11
_atom_site_aniso_U_22
_atom_site_aniso_U_33
_atom_site_aniso_U_23
_atom_site_aniso_U_13
_atom_site_aniso_U_12
C1 0.0316(9) 0.0289(8) 0.0324(9) 0.0048(7) 0.0014(7) 0.0058(7)
C2 0.0477(12) 0.0578(14) 0.0344(11) 0.0134(10) 0.0043(9) 0.0079(10)
C3 0.0465(14) 0.0815(19) 0.0400(13) 0.0022(12) -0.0075(11) 0.0076(13)
C4 0.0388(12) 0.0579(15) 0.0605(16) -0.0014(12) -0.0029(11) -0.0011(11)
C5 0.0362(11) 0.0383(11) 0.0611(15) 0.0107(10) 0.0072(10) 0.0036(9)
C6 0.0340(10) 0.0369(10) 0.0405(11) 0.0110(8) 0.0051(8) 0.0066(8)
C7 0.0290(8) 0.0242(7) 0.0273(8) 0.0070(6) 0.0082(7) 0.0050(6)
C8 0.0323(9) 0.0250(8) 0.0450(11) 0.0099(8) 0.0101(8) -0.0023(7)
C9 0.0248(8) 0.0314(9) 0.0466(11) 0.0080(8) 0.0042(8) -0.0029(7)
C10 0.0251(8) 0.0276(8) 0.0375(10) 0.0086(7) 0.0027(7) 0.0030(7)
C11 0.0249(8) 0.0194(7) 0.0293(8) 0.0041(6) 0.0066(6) 0.0013(6)
C12 0.0288(8) 0.0220(7) 0.0336(9) 0.0030(7) 0.0026(7) 0.0038(6)
C13 0.0312(10) 0.0349(10) 0.0545(13) 0.0080(9) 0.0043(9) 0.0018(8)
C14 0.0388(12) 0.0472(13) 0.0696(18) -0.0018(12) -0.0094(12) -0.0015(10)
C15 0.0629(17) 0.0619(17) 0.0511(16) -0.0168(13) -0.0194(14) 0.0168(14)
C16 0.078(2) 0.081(2) 0.0338(13) 0.0003(12) 0.0080(13) 0.0288(16)
C17 0.0452(12) 0.0532(13) 0.0387(12) 0.0051(10) 0.0109(9) 0.0096(10)
N 0.0256(7) 0.0240(7) 0.0307(8) 0.0076(6) 0.0046(6) 0.0021(5)
Cl11 0.0569(3) 0.0764(4) 0.0374(3) 0.0110(3) 0.0227(3) 0.0099(3)
Cl12 0.0408(2) 0.0404(2) 0.0331(2) 0.00333(19) 0.01191(19) 0.0104(2)
Cl21 0.0322(2) 0.0313(2) 0.0659(3) 0.0068(2) 0.0114(2) 0.01033(18)
Cl22 0.0484(3) 0.0396(2) 0.0464(3) 0.0129(2) 0.0268(2) 0.0147(2)
Se1 0.03505(10) 0.02421(9) 0.02778(10) 0.00897(7) 0.00702(7) 0.00480(7)
Se2 0.02585(9) 0.02129(8) 0.02985(10) 0.00771(6) 0.00536(7) 0.00288(6)

loop_
_atom_type_symbol
_atom_type_description
_atom_type_scat_dispersion_real
_atom_type_scat_dispersion_imag
_atom_type_scat_source
C C 0.0033 0.0016 'International Tables Vol C Tables 4.2.6.8 and 6.1.1.4'
H H 0.0000 0.0000 'International Tables Vol C Tables 4.2.6.8 and 6.1.1.4'
N N 0.0061 0.0033 'International Tables Vol C Tables 4.2.6.8 and 6.1.1.4'
Cl Cl 0.1484 0.1585 'International Tables Vol C Tables 4.2.6.8 and 6.1.1.4'
Se Se -0.0929 2.2259 'International Tables Vol C Tables 4.2.6.8 and 6.1.1.4'

loop_
_geom_angle_atom_site_label_1
_geom_angle_atom_site_label_2
_geom_angle_atom_site_label_3
_geom_angle
C6 C1 C2 121.55(19)
C6 C1 Se1 122.00(14)
C2 C1 Se1 116.14(16)
C3 C2 C1 119.0(2)
C2 C3 C4 120.3(2)
C5 C4 C3 120.4(2)
C6 C5 C4 119.8(2)
C1 C6 C5 119.0(2)
N C7 C8 125.25(16)
N C7 Se1 116.27(12)
C8 C7 Se1 118.40(13)
C9 C8 C7 116.96(17)
C8 C9 C10 119.54(17)
C11 C10 C9 116.77(16)
N C11 C10 125.28(16)
N C11 Se2 114.29(12)
C10 C11 Se2 120.17(13)
C17 C12 C13 122.79(19)
C17 C12 Se2 121.07(15)
C13 C12 Se2 115.89(16)
C12 C13 C14 117.6(2)
C15 C14 C13 120.5(2)
C14 C15 C16 121.0(2)
C15 C16 C17 120.3(3)
C12 C17 C16 117.9(2)
C7 N C11 116.18(15)
C1 Se1 C7 104.01(7)
C1 Se1 Cl12 91.81(6)
C7 Se1 Cl12 87.04(5)
C1 Se1 Cl11 93.14(6)
C7 Se1 Cl11 87.61(5)
Cl12 Se1 Cl11 173.46(2)
C12 Se2 C11 98.93(7)
C12 Se2 Cl22 94.23(6)
C11 Se2 Cl22 88.71(5)
C12 Se2 Cl21 91.87(6)
C11 Se2 Cl21 88.80(5)
Cl22 Se2 Cl21 173.70(2)

loop_
_geom_bond_atom_site_label_1
_geom_bond_atom_site_label_2
_geom_bond_distance
C1 C6 1.383(3)
C1 C2 1.389(3)
C1 Se1 1.9469(19)
C2 C3 1.368(3)
C3 C4 1.392(4)
C4 C5 1.384(4)
C5 C6 1.383(3)
C7 N 1.312(2)
C7 C8 1.381(2)
C7 Se1 1.9645(17)
C8 C9 1.380(3)
C9 C10 1.394(3)
C10 C11 1.372(2)
C11 N 1.322(2)
C11 Se2 1.9624(16)
C12 C17 1.369(3)
C12 C13 1.384(3)
C12 Se2 1.9409(18)
C13 C14 1.386(3)
C14 C15 1.360(4)
C15 C16 1.370(4)
C16 C17 1.388(3)
Cl11 Se1 2.3843(6)
Cl12 Se1 2.3590(5)
Cl21 Se2 2.4471(5)
Cl22 Se2 2.3252(5)
